data_4312233
loop_
_publ_author_name
'Michael J. McNevin'
'John R. Hagadorn'

_publ_contact_author_address '215 UCB, Boulder, CO, 80309-0215, USA'
_publ_contact_author_name 'John R. Hagadorn'
_publ_section_title
;
 Dititanium Complexes of Preorganized Binucleating Bis(amidinates)
;
_journal_name_full 'Inorganic Chemistry'
_journal_page_first 8547
_journal_page_last 8554
_journal_paper_doi 10.1021/ic0488841
_journal_volume 43
_journal_year 2004
_chemical_formula_sum 'C40 H56 N4 O Ti2'
_chemical_formula_weight 704.63
_chemical_name_common iPrLDBFTi2Cp2Me4
_chemical_name_systematic
; 
 ? 
;
_space_group_IT_number 62
_symmetry_cell_setting orthorhombic
_symmetry_space_group_name_Hall '-P 2ac 2n'
_symmetry_space_group_name_H-M 'P n m a'
_atom_sites_solution_hydrogens geom
_atom_sites_solution_primary direct
_atom_sites_solution_secondary difmap
_audit_creation_method SHELXL-97
_cell_angle_alpha 90.00
_cell_angle_beta 90.00
_cell_angle_gamma 90.00
_cell_formula_units_Z 4
_cell_length_a 24.6997(10)
_cell_length_b 12.8143(5)
_cell_length_c 12.1194(5)
_cell_measurement_reflns_used 5030
_cell_measurement_temperature 143(2)
_cell_measurement_theta_max 26.4515
_cell_measurement_theta_min 2.2905
_cell_volume 3835.9(3)
_computing_cell_refinement 'SAINT, Bruker'
_computing_data_collection 'SMART, Bruker'
_computing_data_reduction 'SAINT, Bruker'
_computing_molecular_graphics 'SHELXTL, Bruker'
_computing_structure_refinement 'SHELXL-97 (Sheldrick, 1997)'
_computing_structure_solution 'SHELXS-97 (Sheldrick, 1990)'
_diffrn_ambient_temperature 143(2)
_diffrn_measured_fraction_theta_full 1.000
_diffrn_measured_fraction_theta_max 1.000
_diffrn_radiation_monochromator graphite
_diffrn_radiation_source 'fine-focus sealed tube'
_diffrn_radiation_type MoK\a
_diffrn_radiation_wavelength 0.71073
_diffrn_reflns_av_R_equivalents 0.1428
_diffrn_reflns_av_sigmaI/netI 0.0823
_diffrn_reflns_limit_h_max 32
_diffrn_reflns_limit_h_min -32
_diffrn_reflns_limit_k_max 11
_diffrn_reflns_limit_k_min -16
_diffrn_reflns_limit_l_max 15
_diffrn_reflns_limit_l_min -15
_diffrn_reflns_number 29725
_diffrn_reflns_theta_full 27.48
_diffrn_reflns_theta_max 27.48
_diffrn_reflns_theta_min 1.65
_exptl_absorpt_coefficient_mu 0.451
_exptl_absorpt_correction_T_max 1.00
_exptl_absorpt_correction_T_min 0.230
_exptl_absorpt_correction_type multi-scan
_exptl_absorpt_process_details
;
absorption correction applied using SADABS (Blessing, R. H. Acta Crystallogr., 
Sect. A 1995, 51, 33-38)
;
_exptl_crystal_colour red
_exptl_crystal_density_diffrn 1.220
_exptl_crystal_density_method 'not measured'
_exptl_crystal_description prism
_exptl_crystal_F_000 1504
_exptl_crystal_size_max 0.30
_exptl_crystal_size_mid 0.30
_exptl_crystal_size_min 0.20
_refine_diff_density_max 0.733
_refine_diff_density_min -0.446
_refine_diff_density_rms 0.070
_refine_ls_extinction_method none
_refine_ls_goodness_of_fit_ref 0.956
_refine_ls_hydrogen_treatment mixed
_refine_ls_matrix_type full
_refine_ls_number_parameters 248
_refine_ls_number_reflns 4595
_refine_ls_number_restraints 0
_refine_ls_restrained_S_all 0.956
_refine_ls_R_factor_all 0.1003
_refine_ls_R_factor_gt 0.0522
_refine_ls_shift/su_max 0.000
_refine_ls_shift/su_mean 0.000
_refine_ls_structure_factor_coef Fsqd
_refine_ls_weighting_details 'calc w=1/[\s^2^(Fo^2^)+(0.0743P)^2^+0.0000P] where P=(Fo^2^+2Fc^2^)/3'
_refine_ls_weighting_scheme calc
_refine_ls_wR_factor_gt 0.1251
_refine_ls_wR_factor_ref 0.1438
_reflns_number_gt 2783
_reflns_number_total 4595
_reflns_threshold_expression >2sigma(I)
_cod_data_source_file ic0488841si20040813_063613_6.cif
_cod_data_source_block compound_9
_cod_original_formula_sum 'C40 H56 N4 O1 Ti2'
_cod_database_code 4312233

loop_
_symmetry_equiv_pos_as_xyz
'x, y, z'
'-x+1/2, -y, z+1/2'
'x+1/2, -y+1/2, -z+1/2'
'-x, y+1/2, -z'
'-x, -y, -z'
'x-1/2, y, -z-1/2'
'-x-1/2, y-1/2, z-1/2'
'x, -y-1/2, z'

loop_
_atom_site_label
_atom_site_type_symbol
_atom_site_fract_x
_atom_site_fract_y
_atom_site_fract_z
_atom_site_U_iso_or_equiv
_atom_site_adp_type
_atom_site_occupancy
_atom_site_symmetry_multiplicity
_atom_site_calc_flag
_atom_site_refinement_flags
_atom_site_disorder_assembly
_atom_site_disorder_group
Ti1 Ti 0.02919(3) 0.2500 0.10016(5) 0.02213(17) Uani 1 2 d S . .
Ti2 Ti 0.30716(3) 0.2500 0.10103(6) 0.0349(2) Uani 1 2 d S . .
O1 O 0.17983(9) 0.2500 0.38979(18) 0.0235(5) Uani 1 2 d S . .
N1 N 0.05939(9) 0.16365(17) 0.23908(16) 0.0284(5) Uani 1 1 d . . .
N2 N 0.30052(9) 0.16386(18) 0.25121(17) 0.0307(5) Uani 1 1 d . . .
C1 C 0.06744(13) 0.2500 0.2968(3) 0.0248(8) Uani 1 2 d S . .
C2 C 0.08192(13) 0.2500 0.4171(3) 0.0205(7) Uani 1 2 d S . .
C3 C 0.04134(14) 0.2500 0.4990(3) 0.0273(8) Uani 1 2 d S . .
H3 H 0.0044 0.2500 0.4772 0.033 Uiso 1 2 calc SR . .
C4 C 0.05405(15) 0.2500 0.6118(3) 0.0287(8) Uani 1 2 d S . .
H4 H 0.0256 0.2500 0.6646 0.034 Uiso 1 2 calc SR . .
C5 C 0.10741(14) 0.2500 0.6480(3) 0.0259(8) Uani 1 2 d S . .
H5 H 0.1158 0.2500 0.7245 0.031 Uiso 1 2 calc SR . .
C6 C 0.14819(14) 0.2500 0.5690(3) 0.0225(8) Uani 1 2 d S . .
C7 C 0.13431(14) 0.2500 0.4572(3) 0.0241(8) Uani 1 2 d S . .
C8 C 0.20721(15) 0.2500 0.5725(3) 0.0262(8) Uani 1 2 d S . .
C9 C 0.22361(14) 0.2500 0.4620(3) 0.0240(8) Uani 1 2 d S . .
C10 C 0.24644(14) 0.2500 0.6548(3) 0.0294(9) Uani 1 2 d S . .
H10 H 0.2366 0.2500 0.7306 0.035 Uiso 1 2 calc SR . .
C11 C 0.30018(16) 0.2500 0.6231(3) 0.0348(10) Uani 1 2 d S . .
H11 H 0.3274 0.2500 0.6785 0.042 Uiso 1 2 calc SR . .
C12 C 0.31581(15) 0.2500 0.5129(3) 0.0310(9) Uani 1 2 d S . .
H12 H 0.3532 0.2500 0.4945 0.037 Uiso 1 2 calc SR . .
C13 C 0.27640(15) 0.2500 0.4274(3) 0.0264(8) Uani 1 2 d S . .
C14 C 0.29300(14) 0.2500 0.3087(3) 0.0274(8) Uani 1 2 d S . .
C15 C 0.08996(12) -0.0143(2) 0.2005(2) 0.0400(7) Uani 1 1 d . . .
H15A H 0.0640 -0.0215 0.1399 0.060 Uiso 1 1 calc R . .
H15B H 0.0964 -0.0828 0.2341 0.060 Uiso 1 1 calc R . .
H15C H 0.1241 0.0136 0.1719 0.060 Uiso 1 1 calc R . .
C16 C 0.06727(11) 0.0596(2) 0.2869(2) 0.0320(6) Uani 1 1 d . . .
H16 H 0.0948 0.0661 0.3470 0.045 Uiso 1 1 calc R . .
C17 C 0.01585(12) 0.0158(2) 0.3378(2) 0.0428(8) Uani 1 1 d . . .
H17A H 0.0013 0.0658 0.3913 0.064 Uiso 1 1 calc R . .
H17B H 0.0241 -0.0501 0.3753 0.064 Uiso 1 1 calc R . .
H17C H -0.0110 0.0033 0.2797 0.064 Uiso 1 1 calc R . .
C18 C 0.23455(12) 0.0200(3) 0.2772(3) 0.0496(9) Uani 1 1 d . . .
H18A H 0.2081 0.0713 0.3035 0.074 Uiso 1 1 calc R . .
H18B H 0.2291 -0.0462 0.3161 0.074 Uiso 1 1 calc R . .
H18C H 0.2298 0.0093 0.1978 0.074 Uiso 1 1 calc R . .
C19 C 0.29191(12) 0.0601(2) 0.2996(2) 0.0378(7) Uani 1 1 d . . .
H19 H 0.2966 0.0662 0.3814 0.053 Uiso 1 1 calc R . .
C20 C 0.33390(12) -0.0163(2) 0.2568(3) 0.0454(8) Uani 1 1 d . . .
H20A H 0.3290 -0.0258 0.1772 0.068 Uiso 1 1 calc R . .
H20B H 0.3296 -0.0835 0.2944 0.068 Uiso 1 1 calc R . .
H20C H 0.3702 0.0112 0.2712 0.068 Uiso 1 1 calc R . .
C21 C -0.03422(11) 0.1375(2) 0.0906(2) 0.0335(6) Uani 1 1 d . . .
H21A H -0.0563 0.1410 0.1576 0.050 Uiso 1 1 calc R . .
H21B H -0.0186 0.0675 0.0836 0.050 Uiso 1 1 calc R . .
H21C H -0.0569 0.1522 0.0261 0.050 Uiso 1 1 calc R . .
C22 C 0.25381(13) 0.1380(3) 0.0304(3) 0.0655(11) Uani 1 1 d . . .
H22A H 0.2192 0.1393 0.0698 0.098 Uiso 1 1 calc R . .
H22B H 0.2699 0.0683 0.0364 0.098 Uiso 1 1 calc R . .
H22C H 0.2478 0.1548 -0.0476 0.098 Uiso 1 1 calc R . .
C23 C 0.08552(18) 0.1644(3) -0.0282(3) 0.0724(14) Uani 1 1 d . . .
H23 H 0.0958 0.0941 -0.0146 0.087 Uiso 1 1 calc R . .
C24 C 0.1125(2) 0.2500 0.0063(4) 0.090(3) Uani 1 2 d S . .
H24 H 0.1450 0.2500 0.0481 0.108 Uiso 1 2 calc SR . .
C25 C 0.04121(15) 0.3041(3) -0.0858(2) 0.0613(12) Uani 1 1 d . . .
H25 H 0.0151 0.3481 -0.1197 0.074 Uiso 1 1 calc R . .
C26 C 0.38772(18) 0.1660(5) 0.0466(5) 0.111(2) Uani 1 1 d . . .
H26 H 0.3936 0.0956 0.0681 0.134 Uiso 1 1 calc R . .
C27 C 0.4022(2) 0.2500 0.1030(5) 0.092(3) Uani 1 2 d S . .
H27 H 0.4200 0.2500 0.1725 0.111 Uiso 1 2 calc SR . .
C28 C 0.36353(16) 0.3021(4) -0.0458(4) 0.102(2) Uani 1 1 d . . .
H28 H 0.3489 0.3457 -0.1017 0.123 Uiso 1 1 calc R . .

loop_
_atom_site_aniso_label
_atom_site_aniso_U_11
_atom_site_aniso_U_22
_atom_site_aniso_U_33
_atom_site_aniso_U_23
_atom_site_aniso_U_13
_atom_site_aniso_U_12
Ti1 0.0208(3) 0.0277(4) 0.0179(3) 0.000 -0.0009(3) 0.000
Ti2 0.0239(4) 0.0562(5) 0.0248(4) 0.000 0.0002(3) 0.000
O1 0.0152(12) 0.0348(15) 0.0204(12) 0.000 0.0019(9) 0.000
N1 0.0332(12) 0.0292(13) 0.0228(11) -0.0020(9) -0.0041(9) -0.0005(10)
N2 0.0302(12) 0.0323(14) 0.0295(11) -0.0055(10) 0.0044(9) 0.0007(10)
C1 0.0185(17) 0.033(2) 0.0233(17) 0.000 -0.0006(14) 0.000
C2 0.0162(16) 0.0216(19) 0.0237(17) 0.000 -0.0034(13) 0.000
C3 0.0208(19) 0.034(2) 0.0269(18) 0.000 0.0026(15) 0.000
C4 0.0240(19) 0.035(2) 0.0265(19) 0.000 0.0029(15) 0.000
C5 0.0241(19) 0.032(2) 0.0220(18) 0.000 -0.0015(14) 0.000
C6 0.0224(17) 0.022(2) 0.0234(17) 0.000 -0.0016(14) 0.000
C7 0.0244(19) 0.026(2) 0.0218(17) 0.000 0.0035(14) 0.000
C8 0.0240(18) 0.026(2) 0.0286(19) 0.000 0.0001(14) 0.000
C9 0.0222(18) 0.027(2) 0.0224(17) 0.000 -0.0029(14) 0.000
C10 0.0260(19) 0.036(2) 0.0265(19) 0.000 -0.0037(15) 0.000
C11 0.028(2) 0.043(3) 0.033(2) 0.000 -0.0055(16) 0.000
C12 0.0196(19) 0.042(3) 0.032(2) 0.000 -0.0026(15) 0.000
C13 0.032(2) 0.0174(19) 0.0293(19) 0.000 0.0154(15) 0.000
C14 0.0167(17) 0.037(2) 0.0284(19) 0.000 0.0019(14) 0.000
C15 0.0465(18) 0.0316(17) 0.0420(16) -0.0018(14) -0.0071(14) 0.0047(14)
C16 0.0394(16) 0.0286(16) 0.0281(13) 0.0018(12) -0.0082(12) 0.0007(12)
C17 0.056(2) 0.0365(18) 0.0357(15) 0.0036(13) 0.0034(14) 0.0003(15)
C18 0.0382(18) 0.0373(19) 0.073(2) 0.0015(16) 0.0129(16) -0.0019(15)
C19 0.0423(17) 0.0312(17) 0.0401(16) -0.0039(13) 0.0044(13) 0.0002(13)
C20 0.0395(17) 0.0349(18) 0.062(2) -0.0071(15) -0.0045(15) 0.0040(14)
C21 0.0295(15) 0.0394(17) 0.0315(14) 0.0004(13) -0.0005(11) -0.0032(12)
C22 0.049(2) 0.101(3) 0.047(2) -0.010(2) -0.0128(16) -0.010(2)
C23 0.099(3) 0.067(3) 0.051(2) 0.022(2) 0.046(2) 0.048(3)
C24 0.032(3) 0.202(9) 0.036(3) 0.000 0.012(2) 0.000
C25 0.065(2) 0.089(3) 0.0300(16) 0.0248(16) 0.0221(15) 0.041(2)
C26 0.063(3) 0.100(5) 0.171(6) 0.055(4) 0.074(4) 0.038(3)
C27 0.026(3) 0.216(11) 0.035(3) 0.000 0.009(2) 0.000
C28 0.053(2) 0.179(7) 0.075(3) 0.073(3) 0.026(2) 0.021(3)

loop_
_atom_type_symbol
_atom_type_description
_atom_type_scat_dispersion_real
_atom_type_scat_dispersion_imag
_atom_type_scat_source
C C 0.0033 0.0016 'International Tables Vol C Tables 4.2.6.8 and 6.1.1.4'
H H 0.0000 0.0000 'International Tables Vol C Tables 4.2.6.8 and 6.1.1.4'
N N 0.0061 0.0033 'International Tables Vol C Tables 4.2.6.8 and 6.1.1.4'
O O 0.0106 0.0060 'International Tables Vol C Tables 4.2.6.8 and 6.1.1.4'
Ti Ti 0.2776 0.4457 'International Tables Vol C Tables 4.2.6.8 and 6.1.1.4'

loop_
_geom_angle_atom_site_label_1
_geom_angle_atom_site_label_2
_geom_angle_atom_site_label_3
_geom_angle
_geom_angle_site_symmetry_1
_geom_angle_site_symmetry_3
_geom_angle_publ_flag
C21 Ti1 C21 85.11(16) . 8_565 ?
C21 Ti1 N1 130.25(9) . 8_565 ?
C21 Ti1 N1 87.10(9) 8_565 8_565 ?
C21 Ti1 N1 87.10(9) . . ?
C21 Ti1 N1 130.25(9) 8_565 . ?
N1 Ti1 N1 62.00(12) 8_565 . ?
C21 Ti1 C24 128.06(10) . . ?
C21 Ti1 C24 128.06(10) 8_565 . ?
N1 Ti1 C24 94.32(13) 8_565 . ?
N1 Ti1 C24 94.32(13) . . ?
C21 Ti1 C23 135.41(12) . 8_565 ?
C21 Ti1 C23 94.74(14) 8_565 8_565 ?
N1 Ti1 C23 94.16(11) 8_565 8_565 ?
N1 Ti1 C23 123.50(14) . 8_565 ?
C24 Ti1 C23 33.32(13) . 8_565 ?
C21 Ti1 C23 94.74(14) . . ?
C21 Ti1 C23 135.41(12) 8_565 . ?
N1 Ti1 C23 123.50(14) 8_565 . ?
N1 Ti1 C23 94.16(11) . . ?
C24 Ti1 C23 33.32(13) . . ?
C23 Ti1 C23 55.5(2) 8_565 . ?
C21 Ti1 C25 80.95(11) . 8_565 ?
C21 Ti1 C25 103.73(13) 8_565 8_565 ?
N1 Ti1 C25 148.23(10) 8_565 8_565 ?
N1 Ti1 C25 123.34(12) . 8_565 ?
C24 Ti1 C25 55.38(15) . 8_565 ?
C23 Ti1 C25 55.70(12) 8_565 8_565 ?
C23 Ti1 C25 33.37(13) . 8_565 ?
C21 Ti1 C25 103.73(13) . . ?
C21 Ti1 C25 80.95(11) 8_565 . ?
N1 Ti1 C25 123.34(12) 8_565 . ?
N1 Ti1 C25 148.23(10) . . ?
C24 Ti1 C25 55.38(15) . . ?
C23 Ti1 C25 33.37(13) 8_565 . ?
C23 Ti1 C25 55.70(12) . . ?
C25 Ti1 C25 33.93(19) 8_565 . ?
C21 Ti1 C1 108.75(9) . . ?
C21 Ti1 C1 108.75(9) 8_565 . ?
N1 Ti1 C1 31.08(6) 8_565 . ?
N1 Ti1 C1 31.08(6) . . ?
C24 Ti1 C1 97.31(16) . . ?
C23 Ti1 C1 113.33(13) 8_565 . ?
C23 Ti1 C1 113.33(13) . . ?
C25 Ti1 C1 146.67(12) 8_565 . ?
C25 Ti1 C1 146.67(12) . . ?
C21 Ti1 Ti2 137.28(8) . . ?
C21 Ti1 Ti2 137.28(8) 8_565 . ?
N1 Ti1 Ti2 69.61(6) 8_565 . ?
N1 Ti1 Ti2 69.61(6) . . ?
C24 Ti1 Ti2 29.02(14) . . ?
C23 Ti1 Ti2 53.91(13) 8_565 . ?
C23 Ti1 Ti2 53.91(13) . . ?
C25 Ti1 Ti2 82.91(9) 8_565 . ?
C25 Ti1 Ti2 82.91(9) . . ?
C1 Ti1 Ti2 68.29(8) . . ?
C22 Ti2 C22 84.8(2) . 8_565 ?
C22 Ti2 N2 130.09(12) . 8_565 ?
C22 Ti2 N2 86.94(12) 8_565 8_565 ?
C22 Ti2 N2 86.94(12) . . ?
C22 Ti2 N2 130.09(12) 8_565 . ?
N2 Ti2 N2 62.26(12) 8_565 . ?
C22 Ti2 C27 128.55(12) . . ?
C22 Ti2 C27 128.55(12) 8_565 . ?
N2 Ti2 C27 93.91(14) 8_565 . ?
N2 Ti2 C27 93.91(14) . . ?
C22 Ti2 C28 82.59(14) . 8_565 ?
C22 Ti2 C28 104.67(17) 8_565 8_565 ?
N2 Ti2 C28 146.70(12) 8_565 8_565 ?
N2 Ti2 C28 122.88(16) . 8_565 ?
C27 Ti2 C28 54.31(16) . 8_565 ?
C22 Ti2 C28 104.67(17) . . ?
C22 Ti2 C28 82.59(14) 8_565 . ?
N2 Ti2 C28 122.88(16) 8_565 . ?
N2 Ti2 C28 146.70(12) . . ?
C27 Ti2 C28 54.31(16) . . ?
C28 Ti2 C28 32.9(3) 8_565 . ?
C22 Ti2 C26 135.91(17) . 8_565 ?
C22 Ti2 C26 95.85(19) 8_565 8_565 ?
N2 Ti2 C26 93.87(15) 8_565 8_565 ?
N2 Ti2 C26 122.67(18) . 8_565 ?
C27 Ti2 C26 32.71(16) . 8_565 ?
C28 Ti2 C26 54.48(16) 8_565 8_565 ?
C28 Ti2 C26 32.87(16) . 8_565 ?
C22 Ti2 C26 95.85(19) . . ?
C22 Ti2 C26 135.91(17) 8_565 . ?
N2 Ti2 C26 122.67(18) 8_565 . ?
N2 Ti2 C26 93.87(15) . . ?
C27 Ti2 C26 32.71(16) . . ?
C28 Ti2 C26 32.87(16) 8_565 . ?
C28 Ti2 C26 54.48(16) . . ?
C26 Ti2 C26 54.4(3) 8_565 . ?
C22 Ti2 C14 108.25(11) . . ?
C22 Ti2 C14 108.25(11) 8_565 . ?
N2 Ti2 C14 31.24(6) 8_565 . ?
N2 Ti2 C14 31.24(6) . . ?
C27 Ti2 C14 97.33(16) . . ?
C28 Ti2 C14 146.04(15) 8_565 . ?
C28 Ti2 C14 146.04(15) . . ?
C26 Ti2 C14 113.18(16) 8_565 . ?
C26 Ti2 C14 113.18(16) . . ?
C22 Ti2 Ti1 51.70(10) . . ?
C22 Ti2 Ti1 51.70(10) 8_565 . ?
N2 Ti2 Ti1 85.66(6) 8_565 . ?
N2 Ti2 Ti1 85.66(6) . . ?
C27 Ti2 Ti1 179.51(14) . . ?
C28 Ti2 Ti1 126.15(11) 8_565 . ?
C28 Ti2 Ti1 126.15(11) . . ?
C26 Ti2 Ti1 147.55(16) 8_565 . ?
C26 Ti2 Ti1 147.55(16) . . ?
C14 Ti2 Ti1 82.17(8) . . ?
C7 O1 C9 105.0(3) . . ?
C1 N1 C16 122.1(2) . . ?
C1 N1 Ti1 92.06(17) . . ?
C16 N1 Ti1 145.48(17) . . ?
C14 N2 C19 121.7(2) . . ?
C14 N2 Ti2 91.64(18) . . ?
C19 N2 Ti2 145.07(18) . . ?
N1 C1 N1 113.3(3) . 8_565 ?
N1 C1 C2 123.30(15) . . ?
N1 C1 C2 123.30(15) 8_565 . ?
N1 C1 Ti1 56.86(15) . . ?
N1 C1 Ti1 56.86(15) 8_565 . ?
C2 C1 Ti1 172.2(2) . . ?
C7 C2 C3 114.7(3) . . ?
C7 C2 C1 124.4(3) . . ?
C3 C2 C1 120.9(3) . . ?
C4 C3 C2 121.8(3) . . ?
C5 C4 C3 121.3(3) . . ?
C4 C5 C6 118.1(3) . . ?
C5 C6 C7 119.3(3) . . ?
C5 C6 C8 134.8(3) . . ?
C7 C6 C8 105.8(3) . . ?
C2 C7 O1 123.4(3) . . ?
C2 C7 C6 124.8(3) . . ?
O1 C7 C6 111.8(3) . . ?
C10 C8 C9 119.0(3) . . ?
C10 C8 C6 135.8(3) . . ?
C9 C8 C6 105.2(3) . . ?
C13 C9 O1 123.2(3) . . ?
C13 C9 C8 124.6(3) . . ?
O1 C9 C8 112.2(3) . . ?
C11 C10 C8 118.0(3) . . ?
C10 C11 C12 122.3(4) . . ?
C11 C12 C13 120.6(3) . . ?
C9 C13 C12 115.4(3) . . ?
C9 C13 C14 123.7(3) . . ?
C12 C13 C14 120.9(3) . . ?
N2 C14 N2 113.7(3) . 8_565 ?
N2 C14 C13 123.16(16) . . ?
N2 C14 C13 123.16(16) 8_565 . ?
N2 C14 Ti2 57.12(17) . . ?
N2 C14 Ti2 57.12(17) 8_565 . ?
C13 C14 Ti2 172.0(3) . . ?
N1 C16 C15 110.1(2) . . ?
N1 C16 C17 112.7(2) . . ?
C15 C16 C17 110.9(2) . . ?
N2 C19 C20 110.4(2) . . ?
N2 C19 C18 111.5(2) . . ?
C20 C19 C18 110.8(2) . . ?
C24 C23 C25 108.3(4) . 8_565 ?
C24 C23 Ti1 73.0(3) . . ?
C25 C23 Ti1 74.07(19) 8_565 . ?
C23 C24 C23 108.8(5) . 8_565 ?
C23 C24 Ti1 73.7(3) . . ?
C23 C24 Ti1 73.7(3) 8_565 . ?
C23 C25 C25 107.3(3) 8_565 8_565 ?
C23 C25 Ti1 72.56(19) 8_565 . ?
C25 C25 Ti1 73.03(9) 8_565 . ?
C27 C26 C28 107.7(6) . 8_565 ?
C27 C26 Ti2 73.2(3) . . ?
C28 C26 Ti2 73.5(3) 8_565 . ?
C26 C27 C26 108.8(7) . 8_565 ?
C26 C27 Ti2 74.1(3) . . ?
C26 C27 Ti2 74.1(3) 8_565 . ?
C26 C28 C28 107.9(4) 8_565 8_565 ?
C26 C28 Ti2 73.6(2) 8_565 . ?
C28 C28 Ti2 73.54(13) 8_565 . ?

loop_
_geom_bond_atom_site_label_1
_geom_bond_atom_site_label_2
_geom_bond_distance
_geom_bond_site_symmetry_2
_geom_bond_publ_flag
Ti1 C21 2.132(3) . ?
Ti1 C21 2.132(3) 8_565 ?
Ti1 N1 2.148(2) 8_565 ?
Ti1 N1 2.148(2) . ?
Ti1 C24 2.350(5) . ?
Ti1 C23 2.358(3) 8_565 ?
Ti1 C23 2.358(3) . ?
Ti1 C25 2.377(3) 8_565 ?
Ti1 C25 2.377(3) . ?
Ti1 C1 2.564(3) . ?
Ti1 Ti2 6.8658(9) . ?
Ti2 C22 2.129(3) . ?
Ti2 C22 2.129(3) 8_565 ?
Ti2 N2 2.135(2) 8_565 ?
Ti2 N2 2.135(2) . ?
Ti2 C27 2.347(5) . ?
Ti2 C28 2.356(3) 8_565 ?
Ti2 C28 2.356(3) . ?
Ti2 C26 2.357(4) 8_565 ?
Ti2 C26 2.357(4) . ?
Ti2 C14 2.541(4) . ?
O1 C7 1.390(4) . ?
O1 C9 1.391(4) . ?
N1 C1 1.324(3) . ?
N1 C16 1.466(3) . ?
N2 C14 1.319(3) . ?
N2 C19 1.468(4) . ?
C1 N1 1.324(3) 8_565 ?
C1 C2 1.501(4) . ?
C2 C7 1.382(5) . ?
C2 C3 1.411(5) . ?
C3 C4 1.403(5) . ?
C4 C5 1.389(5) . ?
C5 C6 1.389(5) . ?
C6 C7 1.398(5) . ?
C6 C8 1.458(5) . ?
C8 C10 1.391(5) . ?
C8 C9 1.399(5) . ?
C9 C13 1.370(5) . ?
C10 C11 1.382(5) . ?
C11 C12 1.390(5) . ?
C12 C13 1.421(5) . ?
C13 C14 1.496(5) . ?
C14 N2 1.319(3) 8_565 ?
C15 C16 1.519(4) . ?
C16 C17 1.520(4) . ?
C18 C19 1.531(4) . ?
C19 C20 1.518(4) . ?
C23 C24 1.350(5) . ?
C23 C25 1.359(5) 8_565 ?
C24 C23 1.350(5) 8_565 ?
C25 C23 1.359(5) 8_565 ?
C25 C25 1.387(8) 8_565 ?
C26 C27 1.324(7) . ?
C26 C28 1.333(6) 8_565 ?
C27 C26 1.324(7) 8_565 ?
C28 C26 1.333(6) 8_565 ?
C28 C28 1.335(11) 8_565 ?

loop_
_geom_torsion_atom_site_label_1
_geom_torsion_atom_site_label_2
_geom_torsion_atom_site_label_3
_geom_torsion_atom_site_label_4
_geom_torsion
_geom_torsion_site_symmetry_1
_geom_torsion_site_symmetry_2
_geom_torsion_site_symmetry_3
_geom_torsion_site_symmetry_4
_geom_torsion_publ_flag
C21 Ti1 Ti2 C22 26.24(17) . . . . ?
C21 Ti1 Ti2 C22 -144.72(16) 8_565 . . . ?
N1 Ti1 Ti2 C22 154.09(14) 8_565 . . . ?
N1 Ti1 Ti2 C22 87.43(14) . . . . ?
C24 Ti1 Ti2 C22 -59.24(13) . . . . ?
C23 Ti1 Ti2 C22 -94.40(17) 8_565 . . . ?
C23 Ti1 Ti2 C22 -24.08(17) . . . . ?
C25 Ti1 Ti2 C22 -42.14(16) 8_565 . . . ?
C25 Ti1 Ti2 C22 -76.34(16) . . . . ?
C1 Ti1 Ti2 C22 120.76(13) . . . . ?
C21 Ti1 Ti2 C22 144.72(16) . . . 8_565 ?
C21 Ti1 Ti2 C22 -26.24(17) 8_565 . . 8_565 ?
N1 Ti1 Ti2 C22 -87.43(14) 8_565 . . 8_565 ?
N1 Ti1 Ti2 C22 -154.09(14) . . . 8_565 ?
C24 Ti1 Ti2 C22 59.24(13) . . . 8_565 ?
C23 Ti1 Ti2 C22 24.08(17) 8_565 . . 8_565 ?
C23 Ti1 Ti2 C22 94.40(17) . . . 8_565 ?
C25 Ti1 Ti2 C22 76.34(16) 8_565 . . 8_565 ?
C25 Ti1 Ti2 C22 42.14(16) . . . 8_565 ?
C1 Ti1 Ti2 C22 -120.76(13) . . . 8_565 ?
C21 Ti1 Ti2 N2 -125.75(12) . . . 8_565 ?
C21 Ti1 Ti2 N2 63.28(12) 8_565 . . 8_565 ?
N1 Ti1 Ti2 N2 2.10(8) 8_565 . . 8_565 ?
N1 Ti1 Ti2 N2 -64.56(9) . . . 8_565 ?
C24 Ti1 Ti2 N2 148.77(6) . . . 8_565 ?
C23 Ti1 Ti2 N2 113.61(13) 8_565 . . 8_565 ?
C23 Ti1 Ti2 N2 -176.07(13) . . . 8_565 ?
C25 Ti1 Ti2 N2 165.87(11) 8_565 . . 8_565 ?
C25 Ti1 Ti2 N2 131.67(11) . . . 8_565 ?
C1 Ti1 Ti2 N2 -31.23(6) . . . 8_565 ?
C21 Ti1 Ti2 N2 -63.28(12) . . . . ?
C21 Ti1 Ti2 N2 125.75(12) 8_565 . . . ?
N1 Ti1 Ti2 N2 64.56(9) 8_565 . . . ?
N1 Ti1 Ti2 N2 -2.10(8) . . . . ?
C24 Ti1 Ti2 N2 -148.77(6) . . . . ?
C23 Ti1 Ti2 N2 176.07(13) 8_565 . . . ?
C23 Ti1 Ti2 N2 -113.61(13) . . . . ?
C25 Ti1 Ti2 N2 -131.67(11) 8_565 . . . ?
C25 Ti1 Ti2 N2 -165.87(11) . . . . ?
C1 Ti1 Ti2 N2 31.23(6) . . . . ?
C21 Ti1 Ti2 C27 -94.52(10) . . . . ?
C21 Ti1 Ti2 C27 94.52(10) 8_565 . . . ?
N1 Ti1 Ti2 C27 33.33(6) 8_565 . . . ?
N1 Ti1 Ti2 C27 -33.33(6) . . . . ?
C24 Ti1 Ti2 C27 180.000(6) . . . . ?
C23 Ti1 Ti2 C27 144.84(11) 8_565 . . . ?
C23 Ti1 Ti2 C27 -144.84(11) . . . . ?
C25 Ti1 Ti2 C27 -162.90(10) 8_565 . . . ?
C25 Ti1 Ti2 C27 162.90(10) . . . . ?
C1 Ti1 Ti2 C27 0.000(6) . . . . ?
C21 Ti1 Ti2 C28 64.9(2) . . . 8_565 ?
C21 Ti1 Ti2 C28 -106.0(2) 8_565 . . 8_565 ?
N1 Ti1 Ti2 C28 -167.21(18) 8_565 . . 8_565 ?
N1 Ti1 Ti2 C28 126.12(18) . . . 8_565 ?
C24 Ti1 Ti2 C28 -20.54(17) . . . 8_565 ?
C23 Ti1 Ti2 C28 -55.7(2) 8_565 . . 8_565 ?
C23 Ti1 Ti2 C28 14.6(2) . . . 8_565 ?
C25 Ti1 Ti2 C28 -3.44(19) 8_565 . . 8_565 ?
C25 Ti1 Ti2 C28 -37.6(2) . . . 8_565 ?
C1 Ti1 Ti2 C28 159.46(17) . . . 8_565 ?
C21 Ti1 Ti2 C28 106.0(2) . . . . ?
C21 Ti1 Ti2 C28 -64.9(2) 8_565 . . . ?
N1 Ti1 Ti2 C28 -126.12(18) 8_565 . . . ?
N1 Ti1 Ti2 C28 167.21(18) . . . . ?
C24 Ti1 Ti2 C28 20.54(17) . . . . ?
C23 Ti1 Ti2 C28 -14.6(2) 8_565 . . . ?
C23 Ti1 Ti2 C28 55.7(2) . . . . ?
C25 Ti1 Ti2 C28 37.6(2) 8_565 . . . ?
C25 Ti1 Ti2 C28 3.44(19) . . . . ?
C1 Ti1 Ti2 C28 -159.46(17) . . . . ?
C21 Ti1 Ti2 C26 143.9(3) . . . 8_565 ?
C21 Ti1 Ti2 C26 -27.1(3) 8_565 . . 8_565 ?
N1 Ti1 Ti2 C26 -88.3(3) 8_565 . . 8_565 ?
N1 Ti1 Ti2 C26 -155.0(3) . . . 8_565 ?
C24 Ti1 Ti2 C26 58.4(3) . . . 8_565 ?
C23 Ti1 Ti2 C26 23.2(3) 8_565 . . 8_565 ?
C23 Ti1 Ti2 C26 93.5(3) . . . 8_565 ?
C25 Ti1 Ti2 C26 75.5(3) 8_565 . . 8_565 ?
C25 Ti1 Ti2 C26 41.3(3) . . . 8_565 ?
C1 Ti1 Ti2 C26 -121.6(3) . . . 8_565 ?
C21 Ti1 Ti2 C26 27.1(3) . . . . ?
C21 Ti1 Ti2 C26 -143.9(3) 8_565 . . . ?
N1 Ti1 Ti2 C26 155.0(3) 8_565 . . . ?
N1 Ti1 Ti2 C26 88.3(3) . . . . ?
C24 Ti1 Ti2 C26 -58.4(3) . . . . ?
C23 Ti1 Ti2 C26 -93.5(3) 8_565 . . . ?
C23 Ti1 Ti2 C26 -23.2(3) . . . . ?
C25 Ti1 Ti2 C26 -41.3(3) 8_565 . . . ?
C25 Ti1 Ti2 C26 -75.5(3) . . . . ?
C1 Ti1 Ti2 C26 121.6(3) . . . . ?
C21 Ti1 Ti2 C14 -94.52(10) . . . . ?
C21 Ti1 Ti2 C14 94.52(10) 8_565 . . . ?
N1 Ti1 Ti2 C14 33.33(6) 8_565 . . . ?
N1 Ti1 Ti2 C14 -33.33(6) . . . . ?
C24 Ti1 Ti2 C14 180.0 . . . . ?
C23 Ti1 Ti2 C14 144.84(11) 8_565 . . . ?
C23 Ti1 Ti2 C14 -144.84(11) . . . . ?
C25 Ti1 Ti2 C14 -162.90(10) 8_565 . . . ?
C25 Ti1 Ti2 C14 162.90(10) . . . . ?
C1 Ti1 Ti2 C14 0.0 . . . . ?
C21 Ti1 N1 C1 -135.03(19) . . . . ?
C21 Ti1 N1 C1 -53.9(2) 8_565 . . . ?
N1 Ti1 N1 C1 4.4(2) 8_565 . . . ?
C24 Ti1 N1 C1 97.00(19) . . . . ?
C23 Ti1 N1 C1 79.7(2) 8_565 . . . ?
C23 Ti1 N1 C1 130.4(2) . . . . ?
C25 Ti1 N1 C1 147.79(19) 8_565 . . . ?
C25 Ti1 N1 C1 113.3(3) . . . . ?
Ti2 Ti1 N1 C1 81.49(17) . . . . ?
C21 Ti1 N1 C16 36.7(3) . . . . ?
C21 Ti1 N1 C16 117.8(3) 8_565 . . . ?
N1 Ti1 N1 C16 176.1(3) 8_565 . . . ?
C24 Ti1 N1 C16 -91.3(3) . . . . ?
C23 Ti1 N1 C16 -108.6(3) 8_565 . . . ?
C23 Ti1 N1 C16 -57.9(3) . . . . ?
C25 Ti1 N1 C16 -40.5(3) 8_565 . . . ?
C25 Ti1 N1 C16 -75.0(4) . . . . ?
C1 Ti1 N1 C16 171.7(4) . . . . ?
Ti2 Ti1 N1 C16 -106.8(3) . . . . ?
C22 Ti2 N2 C14 -133.9(2) . . . . ?
C22 Ti2 N2 C14 -53.3(2) 8_565 . . . ?
N2 Ti2 N2 C14 5.3(2) 8_565 . . . ?
C27 Ti2 N2 C14 97.69(19) . . . . ?
C28 Ti2 N2 C14 147.0(2) 8_565 . . . ?
C28 Ti2 N2 C14 113.8(3) . . . . ?
C26 Ti2 N2 C14 81.0(2) 8_565 . . . ?
C26 Ti2 N2 C14 130.5(2) . . . . ?
Ti1 Ti2 N2 C14 -82.05(18) . . . . ?
C22 Ti2 N2 C19 29.9(3) . . . . ?
C22 Ti2 N2 C19 110.5(3) 8_565 . . . ?
N2 Ti2 N2 C19 169.1(3) 8_565 . . . ?
C27 Ti2 N2 C19 -98.5(3) . . . . ?
C28 Ti2 N2 C19 -49.2(4) 8_565 . . . ?
C28 Ti2 N2 C19 -82.4(4) . . . . ?
C26 Ti2 N2 C19 -115.2(3) 8_565 . . . ?
C26 Ti2 N2 C19 -65.7(3) . . . . ?
C14 Ti2 N2 C19 163.8(4) . . . . ?
Ti1 Ti2 N2 C19 81.7(3) . . . . ?
C16 N1 C1 N1 178.67(19) . . . 8_565 ?
Ti1 N1 C1 N1 -6.9(3) . . . 8_565 ?
C16 N1 C1 C2 -3.8(5) . . . . ?
Ti1 N1 C1 C2 170.6(3) . . . . ?
C16 N1 C1 Ti1 -174.5(3) . . . . ?
C21 Ti1 C1 N1 48.2(2) . . . . ?
C21 Ti1 C1 N1 139.35(18) 8_565 . . . ?
N1 Ti1 C1 N1 -172.5(3) 8_565 . . . ?
C24 Ti1 C1 N1 -86.23(17) . . . . ?
C23 Ti1 C1 N1 -116.7(2) 8_565 . . . ?
C23 Ti1 C1 N1 -55.8(2) . . . . ?
C25 Ti1 C1 N1 -54.2(3) 8_565 . . . ?
C25 Ti1 C1 N1 -118.3(2) . . . . ?
Ti2 Ti1 C1 N1 -86.23(17) . . . . ?
C21 Ti1 C1 N1 -139.35(18) . . . 8_565 ?
C21 Ti1 C1 N1 -48.2(2) 8_565 . . 8_565 ?
N1 Ti1 C1 N1 172.5(3) . . . 8_565 ?
C24 Ti1 C1 N1 86.23(17) . . . 8_565 ?
C23 Ti1 C1 N1 55.8(2) 8_565 . . 8_565 ?
C23 Ti1 C1 N1 116.7(2) . . . 8_565 ?
C25 Ti1 C1 N1 118.3(2) 8_565 . . 8_565 ?
C25 Ti1 C1 N1 54.2(3) . . . 8_565 ?
Ti2 Ti1 C1 N1 86.23(17) . . . 8_565 ?
C21 Ti1 C1 C2 -45.58(8) . . . . ?
C21 Ti1 C1 C2 45.58(8) 8_565 . . . ?
N1 Ti1 C1 C2 93.77(17) 8_565 . . . ?
N1 Ti1 C1 C2 -93.77(17) . . . . ?
C24 Ti1 C1 C2 180.000(2) . . . . ?
C23 Ti1 C1 C2 149.55(12) 8_565 . . . ?
C23 Ti1 C1 C2 -149.55(12) . . . . ?
C25 Ti1 C1 C2 -147.92(16) 8_565 . . . ?
C25 Ti1 C1 C2 147.92(16) . . . . ?
Ti2 Ti1 C1 C2 180.000(2) . . . . ?
N1 C1 C2 C7 91.4(3) . . . . ?
N1 C1 C2 C7 -91.4(3) 8_565 . . . ?
Ti1 C1 C2 C7 180.000(1) . . . . ?
N1 C1 C2 C3 -88.6(3) . . . . ?
N1 C1 C2 C3 88.6(3) 8_565 . . . ?
Ti1 C1 C2 C3 0.000(2) . . . . ?
C7 C2 C3 C4 0.0 . . . . ?
C1 C2 C3 C4 180.0 . . . . ?
C2 C3 C4 C5 0.0 . . . . ?
C3 C4 C5 C6 0.0 . . . . ?
C4 C5 C6 C7 0.0 . . . . ?
C4 C5 C6 C8 180.0 . . . . ?
C3 C2 C7 O1 180.0 . . . . ?
C1 C2 C7 O1 0.0 . . . . ?
C3 C2 C7 C6 0.0 . . . . ?
C1 C2 C7 C6 180.0 . . . . ?
C9 O1 C7 C2 180.0 . . . . ?
C9 O1 C7 C6 0.0 . . . . ?
C5 C6 C7 C2 0.0 . . . . ?
C8 C6 C7 C2 180.0 . . . . ?
C5 C6 C7 O1 180.0 . . . . ?
C8 C6 C7 O1 0.0 . . . . ?
C5 C6 C8 C10 0.0 . . . . ?
C7 C6 C8 C10 180.0 . . . . ?
C5 C6 C8 C9 180.0 . . . . ?
C7 C6 C8 C9 0.0 . . . . ?
C7 O1 C9 C13 180.0 . . . . ?
C7 O1 C9 C8 0.0 . . . . ?
C10 C8 C9 C13 0.0 . . . . ?
C6 C8 C9 C13 180.0 . . . . ?
C10 C8 C9 O1 180.0 . . . . ?
C6 C8 C9 O1 0.0 . . . . ?
C9 C8 C10 C11 0.0 . . . . ?
C6 C8 C10 C11 180.0 . . . . ?
C8 C10 C11 C12 0.0 . . . . ?
C10 C11 C12 C13 0.0 . . . . ?
O1 C9 C13 C12 180.0 . . . . ?
C8 C9 C13 C12 0.0 . . . . ?
O1 C9 C13 C14 0.0 . . . . ?
C8 C9 C13 C14 180.0 . . . . ?
C11 C12 C13 C9 0.0 . . . . ?
C11 C12 C13 C14 180.0 . . . . ?
C19 N2 C14 N2 -177.51(19) . . . 8_565 ?
Ti2 N2 C14 N2 -8.3(3) . . . 8_565 ?
C19 N2 C14 C13 1.3(5) . . . . ?
Ti2 N2 C14 C13 170.5(3) . . . . ?
C19 N2 C14 Ti2 -169.2(3) . . . . ?
C9 C13 C14 N2 -89.4(3) . . . . ?
C12 C13 C14 N2 90.6(3) . . . . ?
C9 C13 C14 N2 89.4(3) . . . 8_565 ?
C12 C13 C14 N2 -90.6(3) . . . 8_565 ?
C9 C13 C14 Ti2 0.000(2) . . . . ?
C12 C13 C14 Ti2 180.000(2) . . . . ?
C22 Ti2 C14 N2 49.3(2) . . . . ?
C22 Ti2 C14 N2 139.8(2) 8_565 . . . ?
N2 Ti2 C14 N2 -170.9(3) 8_565 . . . ?
C27 Ti2 C14 N2 -85.45(17) . . . . ?
C28 Ti2 C14 N2 -55.0(3) 8_565 . . . ?
C28 Ti2 C14 N2 -115.9(3) . . . . ?
C26 Ti2 C14 N2 -115.2(2) 8_565 . . . ?
C26 Ti2 C14 N2 -55.6(2) . . . . ?
Ti1 Ti2 C14 N2 94.55(17) . . . . ?
C22 Ti2 C14 N2 -139.8(2) . . . 8_565 ?
C22 Ti2 C14 N2 -49.3(2) 8_565 . . 8_565 ?
N2 Ti2 C14 N2 170.9(3) . . . 8_565 ?
C27 Ti2 C14 N2 85.45(17) . . . 8_565 ?
C28 Ti2 C14 N2 115.9(3) 8_565 . . 8_565 ?
C28 Ti2 C14 N2 55.0(3) . . . 8_565 ?
C26 Ti2 C14 N2 55.6(2) 8_565 . . 8_565 ?
C26 Ti2 C14 N2 115.2(2) . . . 8_565 ?
Ti1 Ti2 C14 N2 -94.55(17) . . . 8_565 ?
C22 Ti2 C14 C13 -45.25(11) . . . . ?
C22 Ti2 C14 C13 45.25(11) 8_565 . . . ?
N2 Ti2 C14 C13 94.55(17) 8_565 . . . ?
N2 Ti2 C14 C13 -94.55(17) . . . . ?
C27 Ti2 C14 C13 180.000(2) . . . . ?
C28 Ti2 C14 C13 -149.5(2) 8_565 . . . ?
C28 Ti2 C14 C13 149.5(2) . . . . ?
C26 Ti2 C14 C13 150.20(16) 8_565 . . . ?
C26 Ti2 C14 C13 -150.20(16) . . . . ?
Ti1 Ti2 C14 C13 0.000(2) . . . . ?
C1 N1 C16 C15 -144.4(3) . . . . ?
Ti1 N1 C16 C15 45.4(4) . . . . ?
C1 N1 C16 C17 91.1(3) . . . . ?
Ti1 N1 C16 C17 -79.1(4) . . . . ?
C14 N2 C19 C20 -142.7(3) . . . . ?
Ti2 N2 C19 C20 56.5(4) . . . . ?
C14 N2 C19 C18 93.7(3) . . . . ?
Ti2 N2 C19 C18 -67.1(4) . . . . ?
C21 Ti1 C23 C24 -179.0(3) . . . . ?
C21 Ti1 C23 C24 93.2(3) 8_565 . . . ?
N1 Ti1 C23 C24 -32.6(3) 8_565 . . . ?
N1 Ti1 C23 C24 -91.5(3) . . . . ?
C23 Ti1 C23 C24 36.9(3) 8_565 . . . ?
C25 Ti1 C23 C24 115.4(4) 8_565 . . . ?
C25 Ti1 C23 C24 77.6(3) . . . . ?
C1 Ti1 C23 C24 -66.2(3) . . . . ?
Ti2 Ti1 C23 C24 -30.6(2) . . . . ?
C21 Ti1 C23 C25 65.6(2) . . . 8_565 ?
C21 Ti1 C23 C25 -22.2(3) 8_565 . . 8_565 ?
N1 Ti1 C23 C25 -148.0(2) 8_565 . . 8_565 ?
N1 Ti1 C23 C25 153.0(2) . . . 8_565 ?
C24 Ti1 C23 C25 -115.4(4) . . . 8_565 ?
C23 Ti1 C23 C25 -78.5(3) 8_565 . . 8_565 ?
C25 Ti1 C23 C25 -37.8(3) . . . 8_565 ?
C1 Ti1 C23 C25 178.4(2) . . . 8_565 ?
Ti2 Ti1 C23 C25 -146.0(3) . . . 8_565 ?
C25 C23 C24 C23 0.3(6) 8_565 . . 8_565 ?
Ti1 C23 C24 C23 -65.9(4) . . . 8_565 ?
C25 C23 C24 Ti1 66.2(3) 8_565 . . . ?
C21 Ti1 C24 C23 1.3(3) . . . . ?
C21 Ti1 C24 C23 -117.1(2) 8_565 . . . ?
N1 Ti1 C24 C23 153.2(3) 8_565 . . . ?
N1 Ti1 C24 C23 91.0(3) . . . . ?
C23 Ti1 C24 C23 -115.8(5) 8_565 . . . ?
C25 Ti1 C24 C23 -37.1(3) 8_565 . . . ?
C25 Ti1 C24 C23 -78.7(3) . . . . ?
C1 Ti1 C24 C23 122.1(3) . . . . ?
Ti2 Ti1 C24 C23 122.1(3) . . . . ?
C21 Ti1 C24 C23 117.1(2) . . . 8_565 ?
C21 Ti1 C24 C23 -1.3(3) 8_565 . . 8_565 ?
N1 Ti1 C24 C23 -91.0(3) 8_565 . . 8_565 ?
N1 Ti1 C24 C23 -153.2(3) . . . 8_565 ?
C23 Ti1 C24 C23 115.8(5) . . . 8_565 ?
C25 Ti1 C24 C23 78.7(3) 8_565 . . 8_565 ?
C25 Ti1 C24 C23 37.1(3) . . . 8_565 ?
C1 Ti1 C24 C23 -122.1(3) . . . 8_565 ?
Ti2 Ti1 C24 C23 -122.1(3) . . . 8_565 ?
C21 Ti1 C25 C23 -164.1(2) . . . 8_565 ?
C21 Ti1 C25 C23 113.2(3) 8_565 . . 8_565 ?
N1 Ti1 C25 C23 32.8(3) 8_565 . . 8_565 ?
N1 Ti1 C25 C23 -56.9(4) . . . 8_565 ?
C24 Ti1 C25 C23 -37.1(2) . . . 8_565 ?
C23 Ti1 C25 C23 -77.8(4) . . . 8_565 ?
C25 Ti1 C25 C23 -114.9(2) 8_565 . . 8_565 ?
C1 Ti1 C25 C23 2.7(3) . . . 8_565 ?
Ti2 Ti1 C25 C23 -27.1(2) . . . 8_565 ?
C21 Ti1 C25 C25 -49.20(8) . . . 8_565 ?
C21 Ti1 C25 C25 -131.87(8) 8_565 . . 8_565 ?
N1 Ti1 C25 C25 147.70(11) 8_565 . . 8_565 ?
N1 Ti1 C25 C25 57.98(19) . . . 8_565 ?
C24 Ti1 C25 C25 77.84(10) . . . 8_565 ?
C23 Ti1 C25 C25 114.9(2) 8_565 . . 8_565 ?
C23 Ti1 C25 C25 37.15(17) . . . 8_565 ?
C1 Ti1 C25 C25 117.64(16) . . . 8_565 ?
Ti2 Ti1 C25 C25 87.83(3) . . . 8_565 ?
C22 Ti2 C26 C27 -178.5(3) . . . . ?
C22 Ti2 C26 C27 92.9(4) 8_565 . . . ?
N2 Ti2 C26 C27 -31.9(4) 8_565 . . . ?
N2 Ti2 C26 C27 -91.2(3) . . . . ?
C28 Ti2 C26 C27 114.9(5) 8_565 . . . ?
C28 Ti2 C26 C27 77.6(4) . . . . ?
C26 Ti2 C26 C27 36.9(4) 8_565 . . . ?
C14 Ti2 C26 C27 -65.8(4) . . . . ?
Ti1 Ti2 C26 C27 -179.2(2) . . . . ?
C22 Ti2 C26 C28 66.6(4) . . . 8_565 ?
C22 Ti2 C26 C28 -22.0(5) 8_565 . . 8_565 ?
N2 Ti2 C26 C28 -146.8(3) 8_565 . . 8_565 ?
N2 Ti2 C26 C28 153.9(3) . . . 8_565 ?
C27 Ti2 C26 C28 -114.9(5) . . . 8_565 ?
C28 Ti2 C26 C28 -37.3(4) . . . 8_565 ?
C26 Ti2 C26 C28 -78.0(4) 8_565 . . 8_565 ?
C14 Ti2 C26 C28 179.3(3) . . . 8_565 ?
Ti1 Ti2 C26 C28 65.9(4) . . . 8_565 ?
C28 C26 C27 C26 -0.5(7) 8_565 . . 8_565 ?
Ti2 C26 C27 C26 -66.5(4) . . . 8_565 ?
C28 C26 C27 Ti2 66.0(3) 8_565 . . . ?
C22 Ti2 C27 C26 1.9(4) . . . . ?
C22 Ti2 C27 C26 -117.3(3) 8_565 . . . ?
N2 Ti2 C27 C26 153.5(3) 8_565 . . . ?
N2 Ti2 C27 C26 91.1(3) . . . . ?
C28 Ti2 C27 C26 -37.3(3) 8_565 . . . ?
C28 Ti2 C27 C26 -78.1(4) . . . . ?
C26 Ti2 C27 C26 -115.4(7) 8_565 . . . ?
C14 Ti2 C27 C26 122.3(3) . . . . ?
Ti1 Ti2 C27 C26 122.3(3) . . . . ?
C22 Ti2 C27 C26 117.3(3) . . . 8_565 ?
C22 Ti2 C27 C26 -1.9(4) 8_565 . . 8_565 ?
N2 Ti2 C27 C26 -91.1(3) 8_565 . . 8_565 ?
N2 Ti2 C27 C26 -153.5(3) . . . 8_565 ?
C28 Ti2 C27 C26 78.1(4) 8_565 . . 8_565 ?
C28 Ti2 C27 C26 37.3(3) . . . 8_565 ?
C26 Ti2 C27 C26 115.4(7) . . . 8_565 ?
C14 Ti2 C27 C26 -122.3(3) . . . 8_565 ?
Ti1 Ti2 C27 C26 -122.3(3) . . . 8_565 ?
C22 Ti2 C28 C26 -164.4(3) . . . 8_565 ?
C22 Ti2 C28 C26 113.0(4) 8_565 . . 8_565 ?
N2 Ti2 C28 C26 31.5(4) 8_565 . . 8_565 ?
N2 Ti2 C28 C26 -57.0(5) . . . 8_565 ?
C27 Ti2 C28 C26 -37.1(3) . . . 8_565 ?
C28 Ti2 C28 C26 -114.9(4) 8_565 . . 8_565 ?
C26 Ti2 C28 C26 -77.6(5) . . . 8_565 ?
C14 Ti2 C28 C26 1.2(5) . . . 8_565 ?
Ti1 Ti2 C28 C26 142.7(3) . . . 8_565 ?
C22 Ti2 C28 C28 -49.49(11) . . . 8_565 ?
C22 Ti2 C28 C28 -132.12(11) 8_565 . . 8_565 ?
N2 Ti2 C28 C28 146.40(12) 8_565 . . 8_565 ?
N2 Ti2 C28 C28 57.9(2) . . . 8_565 ?
C27 Ti2 C28 C28 77.75(13) . . . 8_565 ?
C26 Ti2 C28 C28 114.9(4) 8_565 . . 8_565 ?
C26 Ti2 C28 C28 37.22(19) . . . 8_565 ?
C14 Ti2 C28 C28 116.0(2) . . . 8_565 ?
Ti1 Ti2 C28 C28 -102.47(12) . . . 8_565 ?
